data_1539669
loop_
_publ_author_name
'Efremov, V.A.'
'Mel'nikov, P.P.'
'Komissarova, L.N.'

_publ_section_title
;
 Distortion of the glaserite structure of K3 Lu (P O4)2
;
_journal_name_full
;
Koordinatsionnaya Khimiya (= Coordination Chemistry (USSR))
;
_journal_page_first 467
_journal_page_last 471
_journal_volume 7
_journal_year 1981
_chemical_formula_sum 'K3 Lu O8 P2'
_chemical_name_systematic 'K3 Lu (P O4)2'
_space_group_IT_number 147
_symmetry_space_group_name_Hall '-P 3'
_symmetry_space_group_name_H-M 'P -3'
_cell_angle_alpha 90
_cell_angle_beta 90
_cell_angle_gamma 120
_cell_formula_units_Z 3
_cell_length_a 9.601
_cell_length_b 9.601
_cell_length_c 7.725
_cell_volume 616.683
_citation_journal_id_ASTM KOKHDC
_cod_data_source_file Efremov_KOKHDC_1981_1778.cif
_cod_data_source_block K3Lu1O8P2
_cod_original_cell_volume 616.6831
_cod_original_formula_sum 'K3 Lu1 O8 P2'
_cod_database_code 1539669

loop_
_symmetry_equiv_pos_as_xyz
x,y,z
-y,x-y,z
-x+y,-x,z
-x,-y,-z
y,-x+y,-z
x-y,x,-z

loop_
_atom_site_label
_atom_site_type_symbol
_atom_site_fract_x
_atom_site_fract_y
_atom_site_fract_z
_atom_site_occupancy
_atom_site_U_iso_or_equiv
O3 O-2 0.3323 -0.1536 0.2048 1 0.0
K3 K+1 0.333 -0.0007 -0.256 1 0.0
O1 O-2 0.3635 0.058 0.4197 1 0.0
Lu1 Lu+3 0 0 0 1 0.0
K2 K+1 0.6667 0.3333 0.4936 1 0.0
O4 O-2 0.4796 0.1429 0.1279 1 0.0
P1 P+5 0.3389 0.011 0.2316 1 0.0
Lu2 Lu+3 0.6667 0.3333 -0.0275 1 0.0
O2 O-2 0.1777 -0.0059 0.1747 1 0.0
K1 K+1 0 0 0.5 1 0.0
